data_4504001
loop_
_publ_author_name
'Mori, Yutaka'
'Matsumoto, Akikazu'

_publ_section_title
;
 Molecular Stacking and Photoreactions of Fluorine-Substituted Benzyl
 Muconates in the Crystals
;
_journal_issue 2
_journal_name_full 'Crystal Growth &amp; Design'
_journal_page_first 377
_journal_paper_doi 10.1021/cg060643b
_journal_volume 7
_journal_year 2007
_chemical_formula_moiety 'C20 H12 F6 O4 '
_chemical_formula_sum 'C20 H12 F6 O4'
_chemical_formula_weight 430.30
_chemical_name_systematic
; 
 ? 
;
_space_group_IT_number 2
_symmetry_cell_setting triclinic
_symmetry_space_group_name_Hall '-P 1'
_symmetry_space_group_name_H-M 'P -1'
_atom_sites_solution_hydrogens geom
_atom_sites_solution_primary direct
_atom_sites_solution_secondary difmap
_audit_creation_method SHELXL-97
_cell_angle_alpha 106.49(3)
_cell_angle_beta 98.19(3)
_cell_angle_gamma 98.82(2)
_cell_formula_units_Z 1
_cell_length_a 3.9341(14)
_cell_length_b 9.978(4)
_cell_length_c 12.089(4)
_cell_measurement_reflns_used 3927
_cell_measurement_temperature 203(2)
_cell_measurement_theta_max 27.5
_cell_measurement_theta_min 3.2
_cell_volume 440.9(3)
_computing_cell_refinement PROCESS-AUTO
_computing_data_collection PROCESS-AUTO
_computing_data_reduction CrystalStructure
_computing_publication_material 'CrystalStructure 3.7.0'
_computing_structure_refinement 'SHELXL-97 (Sheldrick, 1997)'
_computing_structure_solution SIR88
_diffrn_ambient_temperature 203(2)
_diffrn_detector_area_resol_mean 10.00
_diffrn_measured_fraction_theta_full 0.967
_diffrn_measured_fraction_theta_max 0.967
_diffrn_measurement_device_type 'Rigaku RAXIS-RAPID'
_diffrn_measurement_method \w
_diffrn_radiation_monochromator graphite
_diffrn_radiation_source 'fine-focus sealed tube'
_diffrn_radiation_type MoK\a
_diffrn_radiation_wavelength 0.71075
_diffrn_reflns_av_R_equivalents 0.0000
_diffrn_reflns_av_sigmaI/netI 0.0227
_diffrn_reflns_limit_h_max 5
_diffrn_reflns_limit_h_min -4
_diffrn_reflns_limit_k_max 12
_diffrn_reflns_limit_k_min -12
_diffrn_reflns_limit_l_max 15
_diffrn_reflns_limit_l_min -15
_diffrn_reflns_number 1947
_diffrn_reflns_theta_full 27.48
_diffrn_reflns_theta_max 27.48
_diffrn_reflns_theta_min 3.22
_exptl_absorpt_coefficient_mu 0.153
_exptl_absorpt_correction_T_max 0.9774
_exptl_absorpt_correction_T_min 0.9412
_exptl_absorpt_correction_type none
_exptl_crystal_colour colorless
_exptl_crystal_density_diffrn 1.621
_exptl_crystal_density_method 'not measured'
_exptl_crystal_description block
_exptl_crystal_F_000 218
_exptl_crystal_size_max 0.40
_exptl_crystal_size_mid 0.25
_exptl_crystal_size_min 0.15
_refine_diff_density_max 0.265
_refine_diff_density_min -0.232
_refine_diff_density_rms 0.053
_refine_ls_extinction_method none
_refine_ls_goodness_of_fit_ref 0.981
_refine_ls_hydrogen_treatment constr
_refine_ls_matrix_type full
_refine_ls_number_parameters 137
_refine_ls_number_reflns 1947
_refine_ls_number_restraints 0
_refine_ls_restrained_S_all 0.981
_refine_ls_R_factor_all 0.0646
_refine_ls_R_factor_gt 0.0420
_refine_ls_shift/su_max 0.000
_refine_ls_shift/su_mean 0.000
_refine_ls_structure_factor_coef Fsqd
_refine_ls_weighting_details 'calc w=1/[\s^2^(Fo^2^)+(0.0768P)^2^+0.0000P] where P=(Fo^2^+2Fc^2^)/3'
_refine_ls_weighting_scheme calc
_refine_ls_wR_factor_gt 0.1090
_refine_ls_wR_factor_ref 0.1166
_reflns_number_gt 1346
_reflns_number_total 1947
_reflns_threshold_expression >2sigma(I)
_cod_data_source_file cg060643bsi20060925_060150.cif
_cod_data_source_block (Z,Z)-4
_cod_database_code 4504001

loop_
_symmetry_equiv_pos_as_xyz
'x, y, z'
'-x, -y, -z'

loop_
_atom_site_label
_atom_site_type_symbol
_atom_site_fract_x
_atom_site_fract_y
_atom_site_fract_z
_atom_site_U_iso_or_equiv
_atom_site_adp_type
_atom_site_occupancy
_atom_site_symmetry_multiplicity
_atom_site_calc_flag
_atom_site_refinement_flags
F7 F 1.6170(3) 0.93685(10) 0.31037(10) 0.0521(3) Uani 1 1 d .
F8 F 1.7534(3) 0.89545(10) 0.52309(9) 0.0487(3) Uani 1 1 d .
F9 F 1.4354(3) 0.65553(12) 0.55411(9) 0.0564(4) Uani 1 1 d .
O1 O 0.3652(3) 0.26841(13) -0.00838(11) 0.0474(4) Uani 1 1 d .
O2 O 0.6621(3) 0.36135(11) 0.17621(9) 0.0326(3) Uani 1 1 d .
C1 C 0.4332(4) 0.25831(16) 0.08842(14) 0.0287(4) Uani 1 1 d .
C2 C 0.2892(4) 0.14078(16) 0.12961(14) 0.0342(4) Uani 1 1 d .
H2 H 0.3584 0.1510 0.2098 0.041 Uiso 1 1 calc R
C3 C 0.0668(4) 0.02010(17) 0.06224(14) 0.0333(4) Uani 1 1 d .
H3 H -0.0101 -0.0454 0.1005 0.040 Uiso 1 1 calc R
C4 C 0.8149(4) 0.48192(15) 0.14439(14) 0.0296(4) Uani 1 1 d .
H4A H 0.6289 0.5255 0.1151 0.036 Uiso 1 1 calc R
H4B H 0.9436 0.4502 0.0813 0.036 Uiso 1 1 calc R
C5 C 1.0595(4) 0.59000(16) 0.24865(13) 0.0260(3) Uani 1 1 d .
C6 C 1.2220(4) 0.71533(16) 0.23300(14) 0.0300(4) Uani 1 1 d .
H6 H 1.1738 0.7307 0.1597 0.036 Uiso 1 1 calc R
C7 C 1.4534(4) 0.81642(16) 0.32540(15) 0.0333(4) Uani 1 1 d .
C8 C 1.5248(4) 0.79699(17) 0.43349(14) 0.0325(4) Uani 1 1 d .
C9 C 1.3615(4) 0.67316(18) 0.44755(15) 0.0348(4) Uani 1 1 d .
C10 C 1.1299(4) 0.56831(16) 0.35677(14) 0.0309(4) Uani 1 1 d .
H10 H 1.0221 0.4838 0.3682 0.037 Uiso 1 1 calc R

loop_
_atom_site_aniso_label
_atom_site_aniso_U_11
_atom_site_aniso_U_22
_atom_site_aniso_U_33
_atom_site_aniso_U_23
_atom_site_aniso_U_13
_atom_site_aniso_U_12
F7 0.0651(7) 0.0285(5) 0.0504(7) 0.0128(5) 0.0019(5) -0.0197(5)
F8 0.0491(6) 0.0380(6) 0.0392(6) 0.0012(5) -0.0078(5) -0.0141(5)
F9 0.0732(8) 0.0530(7) 0.0293(6) 0.0166(5) -0.0103(5) -0.0157(6)
O1 0.0621(8) 0.0337(7) 0.0324(7) 0.0124(5) -0.0113(6) -0.0169(6)
O2 0.0397(6) 0.0212(6) 0.0282(6) 0.0057(5) -0.0024(5) -0.0071(5)
C1 0.0296(8) 0.0212(7) 0.0287(8) 0.0036(6) 0.0001(6) -0.0008(6)
C2 0.0416(9) 0.0278(8) 0.0272(9) 0.0084(7) -0.0019(7) -0.0020(7)
C3 0.0385(9) 0.0235(8) 0.0337(9) 0.0100(7) 0.0018(7) -0.0029(7)
C4 0.0339(8) 0.0223(8) 0.0280(8) 0.0068(6) 0.0035(6) -0.0035(6)
C5 0.0264(8) 0.0215(7) 0.0265(8) 0.0036(6) 0.0045(6) 0.0021(6)
C6 0.0335(8) 0.0234(8) 0.0300(8) 0.0077(6) 0.0036(7) 0.0005(7)
C7 0.0358(9) 0.0217(8) 0.0387(10) 0.0087(7) 0.0068(7) -0.0031(7)
C8 0.0291(8) 0.0267(8) 0.0314(9) 0.0010(7) -0.0007(7) -0.0035(7)
C9 0.0377(9) 0.0348(9) 0.0280(9) 0.0098(7) 0.0016(7) 0.0004(7)
C10 0.0323(8) 0.0242(8) 0.0325(9) 0.0094(7) 0.0029(7) -0.0028(6)

loop_
_atom_type_symbol
_atom_type_description
_atom_type_scat_dispersion_real
_atom_type_scat_dispersion_imag
_atom_type_scat_source
C C 0.0033 0.0016 'International Tables Vol C Tables 4.2.6.8 and 6.1.1.4'
H H 0.0000 0.0000 'International Tables Vol C Tables 4.2.6.8 and 6.1.1.4'
O O 0.0106 0.0060 'International Tables Vol C Tables 4.2.6.8 and 6.1.1.4'
F F 0.0171 0.0103 'International Tables Vol C Tables 4.2.6.8 and 6.1.1.4'

loop_
_geom_angle_atom_site_label_1
_geom_angle_atom_site_label_2
_geom_angle_atom_site_label_3
_geom_angle
_geom_angle_site_symmetry_1
_geom_angle_site_symmetry_3
C1 O2 C4 114.96(12) . .
O1 C1 O2 121.70(14) . .
O1 C1 C2 127.38(14) . .
O2 C1 C2 110.92(13) . .
C3 C2 C1 125.29(15) . .
C3 C2 H2 117.4 . .
C1 C2 H2 117.4 . .
C2 C3 C3 127.07(19) . 2
C2 C3 H3 116.5 . .
C3 C3 H3 116.5 2 .
O2 C4 C5 110.30(12) . .
O2 C4 H4A 109.6 . .
C5 C4 H4A 109.6 . .
O2 C4 H4B 109.6 . .
C5 C4 H4B 109.6 . .
H4A C4 H4B 108.1 . .
C10 C5 C6 120.01(14) . .
C10 C5 C4 122.62(13) . .
C6 C5 C4 117.36(14) . .
C7 C6 C5 119.49(15) . .
C7 C6 H6 120.3 . .
C5 C6 H6 120.3 . .
F7 C7 C8 118.86(14) . .
F7 C7 C6 119.87(15) . .
C8 C7 C6 121.27(14) . .
F8 C8 C9 120.49(15) . .
F8 C8 C7 121.01(14) . .
C9 C8 C7 118.49(15) . .
F9 C9 C8 117.75(15) . .
F9 C9 C10 120.15(14) . .
C8 C9 C10 122.10(15) . .
C9 C10 C5 118.63(14) . .
C9 C10 H10 120.7 . .
C5 C10 H10 120.7 . .

loop_
_geom_bond_atom_site_label_1
_geom_bond_atom_site_label_2
_geom_bond_distance
_geom_bond_site_symmetry_2
F7 C7 1.3459(18) .
F8 C8 1.3396(18) .
F9 C9 1.3464(19) .
O1 C1 1.199(2) .
O2 C1 1.3484(19) .
O2 C4 1.4366(18) .
C1 C2 1.467(2) .
C2 C3 1.340(2) .
C2 H2 0.9400 .
C3 C3 1.439(3) 2
C3 H3 0.9400 .
C4 C5 1.497(2) .
C4 H4A 0.9800 .
C4 H4B 0.9800 .
C5 C10 1.381(2) .
C5 C6 1.390(2) .
C6 C7 1.372(2) .
C6 H6 0.9400 .
C7 C8 1.371(2) .
C8 C9 1.369(2) .
C9 C10 1.378(2) .
C10 H10 0.9400 .

loop_
_geom_torsion_atom_site_label_1
_geom_torsion_atom_site_label_2
_geom_torsion_atom_site_label_3
_geom_torsion_atom_site_label_4
_geom_torsion
_geom_torsion_site_symmetry_4
C4 O2 C1 O1 -0.1(2) .
C4 O2 C1 C2 -179.45(13) .
O1 C1 C2 C3 3.7(3) .
O2 C1 C2 C3 -177.02(17) .
C1 C2 C3 C3 1.7(4) 2
C1 O2 C4 C5 179.18(13) .
O2 C4 C5 C10 2.6(2) .
O2 C4 C5 C6 -178.29(13) .
C10 C5 C6 C7 0.4(2) .
C4 C5 C6 C7 -178.80(15) .
C5 C6 C7 F7 178.72(14) .
C5 C6 C7 C8 -0.7(3) .
F7 C7 C8 F8 -0.1(3) .
C6 C7 C8 F8 179.37(16) .
F7 C7 C8 C9 -178.98(15) .
C6 C7 C8 C9 0.5(3) .
F8 C8 C9 F9 0.9(2) .
C7 C8 C9 F9 179.77(16) .
F8 C8 C9 C10 -178.75(16) .
C7 C8 C9 C10 0.1(3) .
F9 C9 C10 C5 179.87(15) .
C8 C9 C10 C5 -0.5(3) .
C6 C5 C10 C9 0.2(2) .
C4 C5 C10 C9 179.36(15) .
